data_4305021
loop_
_publ_author_name
'Vadapalli Chandrasekhar'
'Balasubramanian Murugesa Pandian'
'Ramamoorthy Boomishankar'
'Alexander Steiner'
'Jagadese J. Vittal'
'Ahmad Houri'
'Rodolphe Cl\'erac'

_publ_contact_author_address
;Head, Department of Chemistry
Indian Institute of Technology Kanpur
Kanpur 208016
Uttarpradesh
India
;
_publ_contact_author_email vc@iitk.ac.in
_publ_contact_author_fax '+91-512-259 7436'
_publ_contact_author_name 'Prof. V. Chandrasekhar'
_publ_contact_author_phone '+91-512-259 7259'
_publ_section_title
;
Trinuclear Heterobimetallic Ni2Ln complexes [L2Ni2Ln][ClO4] (Ln = La, Ce,
Pr, Nd, Sm, Eu, Gd, Tb, Dy, Ho, and Er; LH3=
(S)P[N(Me)N=CH-C6H3-2-OH-3-OMe]3): From Simple Paramagnetic Complexes
to Single-Molecule Magnet Behavior
;
_journal_name_full 'Inorganic Chemistry'
_journal_page_first 4918
_journal_page_last 4929
_journal_paper_doi 10.1021/ic800199x
_journal_volume 47
_journal_year 2008
_chemical_formula_sum 'C56 H70 Cl7 N12 Ni2 O20 P2 Pr S2'
_chemical_formula_weight 1863.78
_chemical_name_systematic ?
_space_group_IT_number 5
_symmetry_cell_setting monoclinic
_symmetry_space_group_name_Hall 'C 2y'
_symmetry_space_group_name_H-M 'C 1 2 1'
_atom_sites_solution_hydrogens geom
_atom_sites_solution_primary direct
_atom_sites_solution_secondary difmap
_audit_creation_method SHELXL-97
_cell_angle_alpha 90.00
_cell_angle_beta 121.097(5)
_cell_angle_gamma 90.00
_cell_formula_units_Z 2
_cell_length_a 20.732(4)
_cell_length_b 11.7097(18)
_cell_length_c 18.009(4)
_cell_measurement_temperature 100(2)
_cell_volume 3743.7(13)
_computing_structure_refinement 'SHELXL-97 (Sheldrick, 1997)'
_computing_structure_solution 'SHELXS-97 (Sheldrick, 1990)'
_diffrn_ambient_temperature 100(2)
_diffrn_measured_fraction_theta_full 0.990
_diffrn_measured_fraction_theta_max 0.990
_diffrn_measurement_device_type 'Bruker Smart Apex'
_diffrn_radiation_monochromator graphite
_diffrn_radiation_source 'fine-focus sealed tube'
_diffrn_radiation_type MoK\a
_diffrn_radiation_wavelength 0.71073
_diffrn_reflns_av_R_equivalents 0.0385
_diffrn_reflns_av_sigmaI/netI 0.0596
_diffrn_reflns_limit_h_max 24
_diffrn_reflns_limit_h_min -24
_diffrn_reflns_limit_k_max 13
_diffrn_reflns_limit_k_min -13
_diffrn_reflns_limit_l_max 21
_diffrn_reflns_limit_l_min -19
_diffrn_reflns_number 9700
_diffrn_reflns_theta_full 25.02
_diffrn_reflns_theta_max 25.02
_diffrn_reflns_theta_min 4.17
_exptl_absorpt_coefficient_mu 1.563
_exptl_absorpt_correction_T_max 1.000
_exptl_absorpt_correction_T_min 0.738
_exptl_absorpt_correction_type empirical
_exptl_absorpt_process_details SADABS
_exptl_crystal_colour green
_exptl_crystal_density_diffrn 1.6535
_exptl_crystal_density_method 'not measured'
_exptl_crystal_description prism
_exptl_crystal_F_000 1892
_exptl_crystal_size_max 0.2
_exptl_crystal_size_mid 0.2
_exptl_crystal_size_min 0.2
_refine_diff_density_max 1.051
_refine_diff_density_min -0.770
_refine_diff_density_rms 0.094
_refine_ls_abs_structure_details 'Flack H D (1983), Acta Cryst. A39, 876-881'
_refine_ls_abs_structure_Flack 0.392(12)
_refine_ls_extinction_method none
_refine_ls_goodness_of_fit_ref 1.024
_refine_ls_hydrogen_treatment constr
_refine_ls_matrix_type full
_refine_ls_number_parameters 484
_refine_ls_number_reflns 6303
_refine_ls_number_restraints 1
_refine_ls_restrained_S_all 1.024
_refine_ls_R_factor_all 0.0425
_refine_ls_R_factor_gt 0.0385
_refine_ls_shift/su_max 0.000
_refine_ls_shift/su_mean 0.000
_refine_ls_structure_factor_coef Fsqd
_refine_ls_weighting_details 'calc w=1/[\s^2^(Fo^2^)+(0.0573P)^2^+0.0000P] where P=(Fo^2^+2Fc^2^)/3'
_refine_ls_weighting_scheme calc
_refine_ls_wR_factor_gt 0.0977
_refine_ls_wR_factor_ref 0.0998
_reflns_number_gt 5735
_reflns_number_total 6303
_reflns_threshold_expression >2sigma(I)
_cod_data_source_file ic800199x-file004_03.cif
_cod_data_source_block Ni2Pr
_cod_depositor_comments
;
 Marking attached hydrogen atoms.

 Antanas Vaitkus,
 2017-01-03

The following automatic conversions were performed:
'_symmetry_cell_setting' value 'Monoclinic' changed to 'monoclinic'
according to '/home/saulius/struct/CIF-dictionaries/cif_core.dic'
dictionary named 'cif_core.dic' version 2.4.1 from 2010-06-29.

Automatic conversion script
Id: cif_fix_enum 1527 2010-12-29 10:47:43Z saulius 
;
_cod_original_cell_volume 3743.6(12)
_cod_database_code 4305021

loop_
_symmetry_equiv_pos_as_xyz
'x, y, z'
'-x, y, -z'
'x+1/2, y+1/2, z'
'-x+1/2, y+1/2, -z'

loop_
_atom_site_label
_atom_site_type_symbol
_atom_site_fract_x
_atom_site_fract_y
_atom_site_fract_z
_atom_site_U_iso_or_equiv
_atom_site_adp_type
_atom_site_occupancy
_atom_site_symmetry_multiplicity
_atom_site_calc_flag
_atom_site_refinement_flags
_atom_site_disorder_assembly
_atom_site_disorder_group
_atom_site_attached_hydrogens
Pr1 Pr 0.5000 0.005306(19) 0.5000 0.01557(11) Uani 1 2 d S . . 0
Ni1 Ni 0.39224(3) 0.00156(8) 0.28114(3) 0.01566(14) Uani 1 1 d . . . 0
S1 S 0.22685(7) -0.00971(13) -0.05471(7) 0.0248(3) Uani 1 1 d . . . 0
P1 P 0.28816(7) -0.00420(14) 0.06975(7) 0.0193(3) Uani 1 1 d . . . 0
O11 O 0.4740(2) -0.1075(3) 0.3703(2) 0.0185(9) Uani 1 1 d . . . 0
O12 O 0.5733(2) -0.2079(3) 0.5093(2) 0.0195(9) Uani 1 1 d . . . 0
O21 O 0.4697(2) 0.1156(3) 0.3668(2) 0.0167(8) Uani 1 1 d . . . 0
O22 O 0.5723(2) 0.2178(3) 0.5057(2) 0.0171(8) Uani 1 1 d . . . 0
O31 O 0.36622(16) 0.0027(4) 0.37763(17) 0.0173(6) Uani 1 1 d . . . 0
O32 O 0.37216(16) 0.0095(4) 0.52434(18) 0.0194(6) Uani 1 1 d . . . 0
N11 N 0.3794(2) -0.0151(4) 0.1062(2) 0.0206(10) Uani 1 1 d . . . 0
N12 N 0.4231(2) -0.0551(4) 0.1948(3) 0.0177(9) Uani 1 1 d . . . 0
N21 N 0.2780(3) 0.1167(4) 0.1117(3) 0.0217(11) Uani 1 1 d . . . 0
N22 N 0.3415(2) 0.1386(4) 0.1994(3) 0.0190(9) Uani 1 1 d . . . 0
N31 N 0.2686(3) -0.1094(4) 0.1173(3) 0.0200(11) Uani 1 1 d . . . 0
N32 N 0.2929(2) -0.0866(3) 0.2074(3) 0.0186(9) Uani 1 1 d . . . 0
C11 C 0.4197(3) 0.0660(5) 0.0832(4) 0.0290(13) Uani 1 1 d . . . 0
H11A H 0.4415 0.1264 0.1272 0.044 Uiso 1 1 calc R . . 0
H11B H 0.3847 0.0998 0.0266 0.044 Uiso 1 1 calc R . . 0
H11C H 0.4601 0.0262 0.0806 0.044 Uiso 1 1 calc R . . 0
C12 C 0.4663(3) -0.1396(4) 0.2027(3) 0.0186(11) Uani 1 1 d . . . 0
H12 H 0.4644 -0.1654 0.1516 0.022 Uiso 1 1 calc R . . 0
C13 C 0.5175(3) -0.1984(4) 0.2830(3) 0.0193(11) Uani 1 1 d . . . 0
C14 C 0.5193(3) -0.1779(4) 0.3613(3) 0.0172(11) Uani 1 1 d . . . 0
C15 C 0.5747(3) -0.2360(4) 0.4358(3) 0.0181(11) Uani 1 1 d . . . 0
C16 C 0.6238(3) -0.3115(4) 0.4325(3) 0.0201(11) Uani 1 1 d . . . 0
H16 H 0.6606 -0.3494 0.4837 0.024 Uiso 1 1 calc R . . 0
C17 C 0.6197(3) -0.3329(4) 0.3532(3) 0.0228(12) Uani 1 1 d . . . 0
H17 H 0.6538 -0.3846 0.3506 0.027 Uiso 1 1 calc R . . 0
C18 C 0.5659(3) -0.2781(4) 0.2799(3) 0.0230(12) Uani 1 1 d . . . 0
H18 H 0.5616 -0.2948 0.2258 0.028 Uiso 1 1 calc R . . 0
C19 C 0.6119(3) -0.2862(5) 0.5810(4) 0.0252(13) Uani 1 1 d . . . 0
H19A H 0.5937 -0.3639 0.5613 0.038 Uiso 1 1 calc R . . 0
H19B H 0.6022 -0.2649 0.6270 0.038 Uiso 1 1 calc R . . 0
H19C H 0.6662 -0.2828 0.6036 0.038 Uiso 1 1 calc R . . 0
C21 C 0.2059(3) 0.1533(5) 0.0975(4) 0.0284(13) Uani 1 1 d . . . 0
H21A H 0.1979 0.1200 0.1421 0.043 Uiso 1 1 calc R . . 0
H21B H 0.1657 0.1280 0.0401 0.043 Uiso 1 1 calc R . . 0
H21C H 0.2051 0.2368 0.1007 0.043 Uiso 1 1 calc R . . 0
C22 C 0.3664(3) 0.2417(4) 0.2084(3) 0.0210(12) Uani 1 1 d . . . 0
H22 H 0.3414 0.2898 0.1589 0.025 Uiso 1 1 calc R . . 0
C23 C 0.4276(3) 0.2909(4) 0.2848(3) 0.0194(11) Uani 1 1 d . . . 0
C24 C 0.4746(3) 0.2268(4) 0.3610(3) 0.0187(11) Uani 1 1 d . . . 0
C25 C 0.5301(3) 0.2871(4) 0.4339(3) 0.0168(10) Uani 1 1 d . . . 0
C26 C 0.5394(3) 0.4037(4) 0.4327(3) 0.0187(11) Uani 1 1 d . . . 0
H26 H 0.5772 0.4420 0.4830 0.022 Uiso 1 1 calc R . . 0
C27 C 0.4928(3) 0.4649(5) 0.3569(3) 0.0250(12) Uani 1 1 d . . . 0
H27 H 0.4983 0.5453 0.3557 0.030 Uiso 1 1 calc R . . 0
C28 C 0.4396(3) 0.4092(4) 0.2846(3) 0.0224(12) Uani 1 1 d . . . 0
H28 H 0.4098 0.4512 0.2327 0.027 Uiso 1 1 calc R . . 0
C29 C 0.6410(3) 0.2635(5) 0.5750(3) 0.0224(12) Uani 1 1 d . . . 0
H29A H 0.6742 0.2841 0.5533 0.034 Uiso 1 1 calc R . . 0
H29B H 0.6659 0.2062 0.6210 0.034 Uiso 1 1 calc R . . 0
H29C H 0.6301 0.3317 0.5983 0.034 Uiso 1 1 calc R . . 0
C31 C 0.2738(3) -0.2287(4) 0.0994(4) 0.0250(12) Uani 1 1 d . . . 0
H31A H 0.3253 -0.2561 0.1385 0.038 Uiso 1 1 calc R . . 0
H31B H 0.2611 -0.2371 0.0392 0.038 Uiso 1 1 calc R . . 0
H31C H 0.2386 -0.2737 0.1085 0.038 Uiso 1 1 calc R . . 0
C32 C 0.2413(3) -0.1090(4) 0.2252(4) 0.0238(12) Uani 1 1 d . . . 0
H32 H 0.1952 -0.1390 0.1795 0.029 Uiso 1 1 calc R . . 0
C33 C 0.2467(3) -0.0929(4) 0.3071(3) 0.0214(11) Uani 1 1 d . . . 0
C34 C 0.3083(3) -0.0408(4) 0.3789(3) 0.0203(11) Uani 1 1 d . . . 0
C35 C 0.3083(3) -0.0371(4) 0.4573(3) 0.0193(11) Uani 1 1 d . . . 0
C36 C 0.2501(3) -0.0799(4) 0.4631(4) 0.0239(12) Uani 1 1 d . . . 0
H36 H 0.2517 -0.0758 0.5168 0.029 Uiso 1 1 calc R . . 0
C37 C 0.1875(3) -0.1303(5) 0.3909(4) 0.0300(14) Uani 1 1 d . . . 0
H37 H 0.1466 -0.1588 0.3950 0.036 Uiso 1 1 calc R . . 0
C38 C 0.1868(3) -0.1373(5) 0.3148(4) 0.0270(13) Uani 1 1 d . . . 0
H38 H 0.1453 -0.1727 0.2660 0.032 Uiso 1 1 calc R . . 0
C39 C 0.3708(3) 0.0389(4) 0.6016(3) 0.0239(13) Uani 1 1 d . . . 0
H39A H 0.3295 0.0925 0.5865 0.036 Uiso 1 1 calc R . . 0
H39B H 0.4188 0.0745 0.6440 0.036 Uiso 1 1 calc R . . 0
H39C H 0.3632 -0.0304 0.6267 0.036 Uiso 1 1 calc R . . 0
C1 C 0.1861(4) 0.4929(7) 0.1871(4) 0.0479(17) Uani 1 1 d . . . 0
H1 H 0.1827 0.4612 0.1337 0.058 Uiso 1 1 calc R . . 0
Cl1 Cl 0.12134(13) 0.6071(2) 0.1556(2) 0.1021(10) Uani 1 1 d . . . 0
Cl2 Cl 0.1662(2) 0.3825(2) 0.2374(2) 0.1102(12) Uani 1 1 d . . . 0
Cl3 Cl 0.27701(10) 0.54325(16) 0.25424(10) 0.0508(5) Uani 1 1 d . . . 0
Cl4 Cl 0.0000 0.2734(2) 0.0000 0.0361(5) Uani 1 2 d S . . 0
O41 O 0.0530(8) 0.3316(15) -0.0007(8) 0.047(4) Uani 0.50 1 d P A 1 0
O42 O -0.0354(7) 0.1918(13) -0.0752(8) 0.040(3) Uani 0.50 1 d P A 1 0
O41' O 0.0681(10) 0.352(2) 0.0328(13) 0.104(9) Uani 0.50 1 d P A 2 0
O42' O -0.0005(12) 0.2134(15) -0.0657(12) 0.081(7) Uani 0.50 1 d P A 2 0
O50 O 0.0761(5) 0.9071(8) 0.0101(6) 0.048(2) Uiso 0.50 1 d P . . 2
O51 O 1.0055(8) 0.9099(12) 0.8702(9) 0.090(4) Uiso 0.50 1 d P . . 2
O50' O 0.0542(5) 0.7944(8) 0.0303(6) 0.050(2) Uiso 0.50 1 d P . . 2
O51' O 0.9583(10) 0.9612(15) 0.8649(10) 0.117(5) Uiso 0.50 1 d P . . 2

loop_
_atom_site_aniso_label
_atom_site_aniso_U_11
_atom_site_aniso_U_22
_atom_site_aniso_U_33
_atom_site_aniso_U_23
_atom_site_aniso_U_13
_atom_site_aniso_U_12
Pr1 0.01942(19) 0.01391(19) 0.01322(18) 0.000 0.00831(14) 0.000
Ni1 0.0192(3) 0.0138(3) 0.0131(3) -0.0002(3) 0.0077(2) -0.0011(4)
S1 0.0310(6) 0.0210(8) 0.0130(5) -0.0025(6) 0.0047(5) -0.0034(6)
P1 0.0232(6) 0.0165(7) 0.0144(5) -0.0011(7) 0.0070(5) -0.0018(8)
O11 0.022(2) 0.016(2) 0.018(2) -0.0040(16) 0.0101(18) 0.0006(17)
O12 0.024(2) 0.020(2) 0.013(2) 0.0006(17) 0.0082(18) 0.0030(18)
O21 0.020(2) 0.014(2) 0.016(2) -0.0038(16) 0.0088(18) -0.0028(17)
O22 0.018(2) 0.014(2) 0.016(2) -0.0019(16) 0.0069(18) -0.0009(17)
O31 0.0234(16) 0.0122(14) 0.0167(14) -0.0008(19) 0.0106(12) 0.001(2)
O32 0.0216(15) 0.0221(16) 0.0169(15) 0.000(2) 0.0116(13) -0.001(2)
N11 0.020(2) 0.025(3) 0.0111(18) 0.0045(18) 0.0043(16) -0.0006(19)
N12 0.022(2) 0.019(2) 0.012(2) 0.0015(17) 0.0090(18) -0.0014(19)
N21 0.024(3) 0.020(3) 0.012(2) 0.001(2) 0.002(2) 0.001(2)
N22 0.019(2) 0.019(2) 0.014(2) -0.0021(18) 0.0046(18) -0.0019(19)
N31 0.025(3) 0.017(2) 0.015(3) -0.0029(19) 0.007(2) -0.001(2)
N32 0.023(2) 0.017(2) 0.014(2) 0.0025(18) 0.0076(19) 0.0022(19)
C11 0.027(3) 0.041(3) 0.020(3) 0.007(3) 0.013(2) -0.006(3)
C12 0.021(3) 0.018(3) 0.018(3) -0.001(2) 0.011(2) -0.004(2)
C13 0.024(3) 0.017(3) 0.018(3) -0.002(2) 0.011(2) -0.006(2)
C14 0.019(3) 0.011(2) 0.026(3) -0.001(2) 0.014(2) -0.001(2)
C15 0.023(3) 0.014(3) 0.017(3) -0.002(2) 0.010(2) -0.002(2)
C16 0.026(3) 0.015(3) 0.019(3) 0.001(2) 0.011(2) -0.004(2)
C17 0.030(3) 0.015(3) 0.028(3) 0.006(2) 0.018(3) 0.008(2)
C18 0.034(3) 0.016(3) 0.023(3) 0.000(2) 0.017(3) -0.001(2)
C19 0.035(3) 0.015(3) 0.024(3) 0.009(2) 0.015(3) 0.010(2)
C21 0.027(3) 0.026(3) 0.025(3) -0.005(2) 0.008(2) 0.003(2)
C22 0.027(3) 0.016(3) 0.020(3) 0.005(2) 0.012(2) 0.002(2)
C23 0.023(3) 0.017(3) 0.018(3) -0.001(2) 0.010(2) -0.005(2)
C24 0.022(3) 0.019(3) 0.019(3) 0.000(2) 0.013(2) -0.002(2)
C25 0.018(3) 0.019(3) 0.015(3) 0.000(2) 0.009(2) -0.003(2)
C26 0.020(3) 0.019(3) 0.019(3) -0.004(2) 0.011(2) 0.000(2)
C27 0.031(3) 0.019(3) 0.025(3) -0.005(2) 0.014(3) -0.007(2)
C28 0.025(3) 0.019(3) 0.022(3) 0.007(2) 0.011(2) 0.000(2)
C29 0.016(3) 0.026(3) 0.015(3) 0.000(2) 0.001(2) 0.001(2)
C31 0.036(3) 0.019(3) 0.018(3) 0.000(2) 0.013(2) -0.001(2)
C32 0.023(3) 0.017(3) 0.028(3) 0.001(2) 0.010(2) -0.002(2)
C33 0.018(3) 0.019(3) 0.028(3) 0.001(2) 0.012(2) 0.001(2)
C34 0.023(3) 0.017(2) 0.027(3) 0.001(2) 0.016(2) 0.001(2)
C35 0.017(3) 0.017(3) 0.024(3) 0.004(2) 0.011(2) 0.007(2)
C36 0.027(3) 0.023(3) 0.026(3) 0.000(2) 0.017(2) 0.002(2)
C37 0.028(3) 0.027(3) 0.047(4) -0.007(3) 0.027(3) -0.007(3)
C38 0.020(3) 0.032(3) 0.033(3) -0.002(3) 0.017(2) -0.007(2)
C39 0.029(3) 0.026(3) 0.024(3) -0.003(2) 0.019(2) -0.003(2)
C1 0.048(4) 0.051(4) 0.063(4) -0.020(4) 0.041(3) -0.023(4)
Cl1 0.0537(13) 0.0870(17) 0.169(3) -0.0670(18) 0.0601(16) -0.0129(13)
Cl2 0.201(3) 0.0827(16) 0.121(2) -0.0609(16) 0.136(2) -0.097(2)
Cl3 0.0527(10) 0.0657(12) 0.0313(8) -0.0092(7) 0.0197(8) -0.0243(8)
Cl4 0.0421(13) 0.0462(12) 0.0261(11) 0.000 0.0218(10) 0.000
O41 0.032(8) 0.081(11) 0.040(8) 0.009(7) 0.028(8) -0.016(7)
O42 0.048(7) 0.064(8) 0.011(4) 0.012(5) 0.017(5) 0.012(6)
O41' 0.019(7) 0.066(10) 0.137(19) -0.017(12) -0.024(9) -0.020(6)
O42' 0.159(19) 0.070(9) 0.093(13) -0.016(8) 0.120(15) -0.014(12)

loop_
_atom_type_symbol
_atom_type_description
_atom_type_scat_dispersion_real
_atom_type_scat_dispersion_imag
_atom_type_scat_source
C C 0.0033 0.0016 'International Tables Vol C Tables 4.2.6.8 and 6.1.1.4'
H H 0.0000 0.0000 'International Tables Vol C Tables 4.2.6.8 and 6.1.1.4'
N N 0.0061 0.0033 'International Tables Vol C Tables 4.2.6.8 and 6.1.1.4'
O O 0.0106 0.0060 'International Tables Vol C Tables 4.2.6.8 and 6.1.1.4'
P P 0.1023 0.0942 'International Tables Vol C Tables 4.2.6.8 and 6.1.1.4'
S S 0.1246 0.1234 'International Tables Vol C Tables 4.2.6.8 and 6.1.1.4'
Cl Cl 0.1484 0.1585 'International Tables Vol C Tables 4.2.6.8 and 6.1.1.4'
Ni Ni 0.3393 1.1124 'International Tables Vol C Tables 4.2.6.8 and 6.1.1.4'
Pr Pr -0.2180 2.8214 'International Tables Vol C Tables 4.2.6.8 and 6.1.1.4'

loop_
_geom_angle_atom_site_label_1
_geom_angle_atom_site_label_2
_geom_angle_atom_site_label_3
_geom_angle
_geom_angle_site_symmetry_1
_geom_angle_site_symmetry_3
_geom_angle_publ_flag
O11 Pr1 O11 115.85(17) . 2_656 ?
O11 Pr1 O31 63.99(12) . . ?
O11 Pr1 O31 115.19(11) 2_656 . ?
O11 Pr1 O31 115.19(11) . 2_656 ?
O11 Pr1 O31 63.99(12) 2_656 2_656 ?
O31 Pr1 O31 178.60(19) . 2_656 ?
O11 Pr1 O21 178.11(15) . 2_656 ?
O11 Pr1 O21 63.18(9) 2_656 2_656 ?
O31 Pr1 O21 117.84(11) . 2_656 ?
O31 Pr1 O21 62.98(11) 2_656 2_656 ?
O11 Pr1 O21 63.18(9) . . ?
O11 Pr1 O21 178.11(15) 2_656 . ?
O31 Pr1 O21 62.98(11) . . ?
O31 Pr1 O21 117.84(11) 2_656 . ?
O21 Pr1 O21 117.85(16) 2_656 . ?
O11 Pr1 O22 110.43(11) . . ?
O11 Pr1 O22 124.68(11) 2_656 . ?
O31 Pr1 O22 111.25(12) . . ?
O31 Pr1 O22 70.05(12) 2_656 . ?
O21 Pr1 O22 69.59(11) 2_656 . ?
O21 Pr1 O22 57.08(11) . . ?
O11 Pr1 O22 124.67(11) . 2_656 ?
O11 Pr1 O22 110.43(11) 2_656 2_656 ?
O31 Pr1 O22 70.05(12) . 2_656 ?
O31 Pr1 O22 111.25(12) 2_656 2_656 ?
O21 Pr1 O22 57.08(11) 2_656 2_656 ?
O21 Pr1 O22 69.59(11) . 2_656 ?
O22 Pr1 O22 60.39(15) . 2_656 ?
O11 Pr1 O12 68.47(11) . 2_656 ?
O11 Pr1 O12 56.43(12) 2_656 2_656 ?
O31 Pr1 O12 68.05(12) . 2_656 ?
O31 Pr1 O12 110.65(12) 2_656 2_656 ?
O21 Pr1 O12 111.52(11) 2_656 2_656 ?
O21 Pr1 O12 121.83(11) . 2_656 ?
O22 Pr1 O12 178.84(12) . 2_656 ?
O22 Pr1 O12 119.84(8) 2_656 2_656 ?
O11 Pr1 O12 56.43(11) . . ?
O11 Pr1 O12 68.47(11) 2_656 . ?
O31 Pr1 O12 110.65(12) . . ?
O31 Pr1 O12 68.05(12) 2_656 . ?
O21 Pr1 O12 121.83(11) 2_656 . ?
O21 Pr1 O12 111.52(11) . . ?
O22 Pr1 O12 119.84(8) . . ?
O22 Pr1 O12 178.84(12) 2_656 . ?
O12 Pr1 O12 59.94(16) 2_656 . ?
O11 Pr1 O32 112.25(11) . . ?
O11 Pr1 O32 68.87(11) 2_656 . ?
O31 Pr1 O32 56.54(8) . . ?
O31 Pr1 O32 123.49(8) 2_656 . ?
O21 Pr1 O32 69.09(11) 2_656 . ?
O21 Pr1 O32 109.83(11) . . ?
O22 Pr1 O32 118.62(11) . . ?
O22 Pr1 O32 59.43(11) 2_656 . ?
O12 Pr1 O32 61.87(11) 2_656 . ?
O12 Pr1 O32 120.08(12) . . ?
O11 Pr1 O32 68.87(11) . 2_656 ?
O11 Pr1 O32 112.25(11) 2_656 2_656 ?
O31 Pr1 O32 123.49(8) . 2_656 ?
O31 Pr1 O32 56.54(8) 2_656 2_656 ?
O21 Pr1 O32 109.83(11) 2_656 2_656 ?
O21 Pr1 O32 69.09(11) . 2_656 ?
O22 Pr1 O32 59.43(11) . 2_656 ?
O22 Pr1 O32 118.62(12) 2_656 2_656 ?
O12 Pr1 O32 120.08(12) 2_656 2_656 ?
O12 Pr1 O32 61.87(11) . 2_656 ?
O32 Pr1 O32 178.04(17) . 2_656 ?
O21 Ni1 N32 161.32(16) . . ?
O21 Ni1 N22 86.74(16) . . ?
N32 Ni1 N22 87.60(16) . . ?
O21 Ni1 O11 78.93(11) . . ?
N32 Ni1 O11 109.65(16) . . ?
N22 Ni1 O11 161.33(16) . . ?
O21 Ni1 O31 78.79(14) . . ?
N32 Ni1 O31 86.41(15) . . ?
N22 Ni1 O31 109.66(16) . . ?
O11 Ni1 O31 79.40(14) . . ?
O21 Ni1 N12 110.41(15) . . ?
N32 Ni1 N12 87.08(17) . . ?
N22 Ni1 N12 87.43(16) . . ?
O11 Ni1 N12 86.44(16) . . ?
O31 Ni1 N12 161.40(17) . . ?
O21 Ni1 Pr1 47.41(10) . . ?
N32 Ni1 Pr1 126.63(11) . . ?
N22 Ni1 Pr1 127.49(12) . . ?
O11 Ni1 Pr1 47.10(10) . . ?
O31 Ni1 Pr1 47.37(8) . . ?
N12 Ni1 Pr1 127.18(12) . . ?
N11 P1 N31 105.7(2) . . ?
N11 P1 N21 105.8(2) . . ?
N31 P1 N21 105.9(2) . . ?
N11 P1 S1 113.00(15) . . ?
N31 P1 S1 112.62(19) . . ?
N21 P1 S1 113.22(18) . . ?
C14 O11 Ni1 129.8(3) . . ?
C14 O11 Pr1 128.6(3) . . ?
Ni1 O11 Pr1 95.43(14) . . ?
C15 O12 C19 115.5(4) . . ?
C15 O12 Pr1 115.0(3) . . ?
C19 O12 Pr1 129.4(3) . . ?
C24 O21 Ni1 130.5(3) . . ?
C24 O21 Pr1 126.6(3) . . ?
Ni1 O21 Pr1 95.57(14) . . ?
C25 O22 C29 117.3(4) . . ?
C25 O22 Pr1 114.0(3) . . ?
C29 O22 Pr1 128.4(3) . . ?
C34 O31 Ni1 130.4(3) . . ?
C34 O31 Pr1 126.7(3) . . ?
Ni1 O31 Pr1 95.09(11) . . ?
C35 O32 C39 117.0(4) . . ?
C35 O32 Pr1 113.9(3) . . ?
C39 O32 Pr1 128.5(3) . . ?
N12 N11 C11 113.5(4) . . ?
N12 N11 P1 113.4(3) . . ?
C11 N11 P1 122.8(4) . . ?
C12 N12 N11 111.9(4) . . ?
C12 N12 Ni1 128.9(3) . . ?
N11 N12 Ni1 117.6(3) . . ?
C21 N21 N22 114.2(4) . . ?
C21 N21 P1 122.2(4) . . ?
N22 N21 P1 112.5(3) . . ?
C22 N22 N21 112.2(4) . . ?
C22 N22 Ni1 128.0(4) . . ?
N21 N22 Ni1 118.5(3) . . ?
C31 N31 N32 113.7(4) . . ?
C31 N31 P1 122.2(4) . . ?
N32 N31 P1 113.7(3) . . ?
C32 N32 N31 112.7(4) . . ?
C32 N32 Ni1 128.4(4) . . ?
N31 N32 Ni1 117.8(3) . . ?
N12 C12 C13 125.5(5) . . ?
C18 C13 C14 120.5(5) . . ?
C18 C13 C12 116.6(4) . . ?
C14 C13 C12 122.9(5) . . ?
O11 C14 C15 117.8(4) . . ?
O11 C14 C13 125.1(5) . . ?
C15 C14 C13 117.1(4) . . ?
C16 C15 O12 125.4(5) . . ?
C16 C15 C14 121.9(5) . . ?
O12 C15 C14 112.7(4) . . ?
C15 C16 C17 120.0(5) . . ?
C18 C17 C16 119.1(5) . . ?
C17 C18 C13 121.3(5) . . ?
N22 C22 C23 126.7(5) . . ?
C28 C23 C24 119.3(5) . . ?
C28 C23 C22 117.7(5) . . ?
C24 C23 C22 123.0(5) . . ?
O21 C24 C25 118.8(5) . . ?
O21 C24 C23 124.0(5) . . ?
C25 C24 C23 117.3(4) . . ?
C26 C25 O22 124.6(4) . . ?
C26 C25 C24 122.3(5) . . ?
O22 C25 C24 113.2(4) . . ?
C25 C26 C27 119.4(5) . . ?
C28 C27 C26 119.9(5) . . ?
C27 C28 C23 121.7(5) . . ?
N32 C32 C33 126.4(5) . . ?
C34 C33 C38 119.8(5) . . ?
C34 C33 C32 123.8(5) . . ?
C38 C33 C32 116.4(5) . . ?
O31 C34 C33 123.9(4) . . ?
O31 C34 C35 118.4(4) . . ?
C33 C34 C35 117.7(4) . . ?
C36 C35 O32 125.0(5) . . ?
C36 C35 C34 121.6(5) . . ?
O32 C35 C34 113.4(4) . . ?
C35 C36 C37 120.9(5) . . ?
C38 C37 C36 118.7(5) . . ?
C37 C38 C33 121.3(5) . . ?
Cl3 C1 Cl2 110.7(4) . . ?
Cl3 C1 Cl1 109.8(4) . . ?
Cl2 C1 Cl1 112.6(4) . . ?
O41 Cl4 O41 116.6(17) . 2 ?
O41 Cl4 O42' 130.4(11) . 2 ?
O41 Cl4 O42' 83.7(9) 2 2 ?
O41 Cl4 O42' 83.7(9) . . ?
O41 Cl4 O42' 130.4(11) 2 . ?
O42' Cl4 O42' 118.4(14) 2 . ?
O41 Cl4 O42 110.4(8) . . ?
O41 Cl4 O42 108.7(9) 2 . ?
O42' Cl4 O42 103.5(7) 2 . ?
O42' Cl4 O42 27.7(7) . . ?
O41 Cl4 O42 108.7(9) . 2 ?
O41 Cl4 O42 110.4(8) 2 2 ?
O42' Cl4 O42 27.7(7) 2 2 ?
O42' Cl4 O42 103.5(7) . 2 ?
O42 Cl4 O42 101.0(10) . 2 ?
O41 Cl4 O41' 21.3(11) . . ?
O41 Cl4 O41' 107.4(7) 2 . ?
O42' Cl4 O41' 112.4(12) 2 . ?
O42' Cl4 O41' 103.6(11) . . ?
O42 Cl4 O41' 131.0(10) . . ?
O42 Cl4 O41' 96.3(10) 2 . ?
O41 Cl4 O41' 107.4(7) . 2 ?
O41 Cl4 O41' 21.3(11) 2 2 ?
O42' Cl4 O41' 103.6(11) 2 2 ?
O42' Cl4 O41' 112.4(12) . 2 ?
O42 Cl4 O41' 96.3(10) . 2 ?
O42 Cl4 O41' 131.0(10) 2 2 ?
O41' Cl4 O41' 105.9(18) . 2 ?

loop_
_geom_bond_atom_site_label_1
_geom_bond_atom_site_label_2
_geom_bond_distance
_geom_bond_site_symmetry_2
_geom_bond_publ_flag
Pr1 O11 2.488(4) . ?
Pr1 O11 2.488(4) 2_656 ?
Pr1 O31 2.497(3) . ?
Pr1 O31 2.497(3) 2_656 ?
Pr1 O21 2.501(4) 2_656 ?
Pr1 O21 2.501(4) . ?
Pr1 O22 2.878(4) . ?
Pr1 O22 2.878(4) 2_656 ?
Pr1 O12 2.882(4) 2_656 ?
Pr1 O12 2.882(4) . ?
Pr1 O32 2.901(3) . ?
Pr1 O32 2.901(3) 2_656 ?
Ni1 O21 2.045(4) . ?
Ni1 N32 2.060(4) . ?
Ni1 N22 2.061(4) . ?
Ni1 O11 2.066(4) . ?
Ni1 O31 2.069(3) . ?
Ni1 N12 2.073(4) . ?
S1 P1 1.9237(16) . ?
P1 N11 1.657(4) . ?
P1 N31 1.665(5) . ?
P1 N21 1.668(5) . ?
O11 C14 1.321(6) . ?
O12 C15 1.380(6) . ?
O12 C19 1.443(6) . ?
O21 C24 1.315(6) . ?
O22 C25 1.388(6) . ?
O22 C29 1.428(6) . ?
O31 C34 1.316(6) . ?
O32 C35 1.363(6) . ?
O32 C39 1.448(6) . ?
N11 N12 1.448(5) . ?
N11 C11 1.458(7) . ?
N12 C12 1.292(7) . ?
N21 C21 1.446(7) . ?
N21 N22 1.465(6) . ?
N22 C22 1.290(7) . ?
N31 C31 1.451(7) . ?
N31 N32 1.454(6) . ?
N32 C32 1.293(7) . ?
C12 C13 1.451(7) . ?
C13 C18 1.394(7) . ?
C13 C14 1.411(7) . ?
C14 C15 1.411(7) . ?
C15 C16 1.373(7) . ?
C16 C17 1.408(7) . ?
C17 C18 1.371(7) . ?
C22 C23 1.426(7) . ?
C23 C28 1.408(7) . ?
C23 C24 1.419(7) . ?
C24 C25 1.409(7) . ?
C25 C26 1.381(7) . ?
C26 C27 1.395(7) . ?
C27 C28 1.362(7) . ?
C32 C33 1.433(8) . ?
C33 C34 1.402(7) . ?
C33 C38 1.417(7) . ?
C34 C35 1.412(7) . ?
C35 C36 1.361(7) . ?
C36 C37 1.406(8) . ?
C37 C38 1.367(8) . ?
C1 Cl3 1.735(6) . ?
C1 Cl2 1.744(7) . ?
C1 Cl1 1.768(8) . ?
Cl4 O41 1.298(11) . ?
Cl4 O41 1.298(11) 2 ?
Cl4 O42' 1.372(16) 2 ?
Cl4 O42' 1.372(16) . ?
Cl4 O42 1.502(15) . ?
Cl4 O42 1.502(15) 2 ?
Cl4 O41' 1.525(17) . ?
Cl4 O41' 1.525(17) 2 ?
O50 O50' 1.500(13) . ?
O51 O51' 1.110(19) . ?
